data_7248664
loop_
_publ_author_name
'Ward, Jas S.'

_publ_section_title
;
 The atypical solubility of silver(i) pentafluorobenzoate and its use as a
 catch-and-release agent
;
_journal_issue 23
_journal_name_full CrystEngComm
_journal_page_first 3088
_journal_page_last 3097
_journal_paper_doi 10.1039/D4CE00441H
_journal_volume 26
_journal_year 2024
_chemical_formula_moiety 'C12 H10 Ag F5 O3'
_chemical_formula_sum 'C12 H10 Ag F5 O3'
_chemical_formula_weight 405.07
_space_group_crystal_system triclinic
_space_group_IT_number 2
_space_group_name_Hall '-P 1'
_space_group_name_H-M_alt 'P -1'
_atom_sites_solution_hydrogens geom
_atom_sites_solution_primary dual
_audit_creation_date 2023-10-27
_audit_creation_method
;
Olex2 1.2
(compiled 2018.05.29 svn.r3508 for OlexSys, GUI svn.r5506)
;
_audit_update_record
;
2023-11-24 deposited with the CCDC.	2024-05-20 downloaded from the CCDC.
;
_cell_angle_alpha 75.275(3)
_cell_angle_beta 85.880(2)
_cell_angle_gamma 79.845(3)
_cell_formula_units_Z 2
_cell_length_a 5.51822(13)
_cell_length_b 9.8945(5)
_cell_length_c 13.0489(3)
_cell_measurement_reflns_used 10046
_cell_measurement_temperature 120(2)
_cell_measurement_theta_max 76.7070
_cell_measurement_theta_min 3.4910
_cell_volume 678.00(4)
_computing_cell_refinement 'CrysAlisPro 1.171.42.89a (Rigaku OD, 2023)'
_computing_data_collection 'CrysAlisPro 1.171.42.89a (Rigaku OD, 2023)'
_computing_data_reduction 'CrysAlisPro 1.171.42.89a (Rigaku OD, 2023)'
_computing_molecular_graphics 'Olex2 (Dolomanov et al., 2009)'
_computing_publication_material 'Olex2 (Dolomanov et al., 2009)'
_computing_structure_refinement 'ShelXL (Sheldrick, 2015)'
_computing_structure_solution 'ShelXT (Sheldrick, 2015)'
_diffrn_ambient_temperature 120.0
_diffrn_detector 'Hybrid Pixel Array Detector'
_diffrn_detector_area_resol_mean 10.0000
_diffrn_detector_type 'HyPix-Arc 100'
_diffrn_measured_fraction_theta_full 1.000
_diffrn_measured_fraction_theta_max 0.994
_diffrn_measurement_details
;
List of Runs (angles in degrees, time in seconds):

  # Type    Start    End  Width  t~exp~   \w     \q     \k     \f   Frames
#--------------------------------------------------------------------------
  1  \w   -116.00 -21.00   0.50    0.10    --  -41.67 140.00 118.00  190
  2  \w   -121.00 -72.00   0.50    0.10    --  -41.67-130.00-126.00   98
  3  \w   -110.00 -16.00   0.50    0.10    --  -41.67 130.00 -55.00  188
  4  \w   -120.00 -65.00   0.50    0.10    --  -41.67-140.00  59.00  110
  5  \w     22.00 111.00   0.50    0.10    --   42.36-130.00-126.00  178
  6  \w     71.00 121.00   0.50    0.10    --   42.36 140.00 118.00  100
  7  \w     28.00 117.00   0.50    0.10    --   42.36-140.00  59.00  178
  8  \w   -122.00 -21.00   0.50    0.60    --  -89.36 140.00 118.00  202
  9  \w   -115.00 -16.00   0.50    0.60    --  -89.36 130.00 -55.00  198
 10  \w   -170.00 -71.00   0.50    0.60    --  -89.36-130.00-126.00  198
 11  \w     70.00 173.00   0.50    0.60    --  113.01 140.00 118.00  206
 12  \w     32.00 116.00   0.50    0.60    --  113.01-130.00-126.00  168
 13  \w     77.00 176.00   0.50    0.60    --  113.01 130.00 -55.00  198
 14  \w     34.00 123.00   0.50    0.60    --  113.01-140.00  59.00  178
 15  \w     -4.00  45.00   0.50    0.10    --  -41.67  19.00 -30.00   98
 16  \w    -27.00  45.00   0.50    0.10    --  -41.67  38.00 -30.00  144
 17  \w     12.00 124.00   0.50    0.10    --   42.36  57.00-180.00  224
 18  \w      2.00  28.00   0.50    0.10    --   50.00  96.00 -36.57   52
 19  \w      7.00  34.00   0.50    0.10    --   54.00  94.00 125.28   54
 20  \w   -153.00 -42.00   0.50    0.10    --  -78.00 -74.00-109.69  222
 21  \w    -37.00  -5.00   0.50    0.60    --  -89.36  45.00 -30.00   64
 22  \w    -37.00  -5.00   0.50    0.60    --  -89.36  45.00-180.00   64
 23  \w    -37.00  -5.00   0.50    0.60    --  -89.36  45.00-150.00   64
 24  \w    -37.00  -5.00   0.50    0.60    --  -89.36  45.00 -60.00   64
 25  \w   -127.00 -16.00   0.50    0.60    --  -89.36  77.00 150.00  222
 26  \w    -37.00  -5.00   0.50    0.60    --  -89.36  45.00 120.00   64
 27  \w    -37.00  -5.00   0.50    0.60    --  -89.36  45.00  90.00   64
 28  \w   -174.00 -69.00   0.50    0.60    --  -95.50 -45.00  98.07  210
 29  \w     33.00 111.00   0.50    0.60    --  113.01-125.00 150.00  156
 30  \w     33.00 111.00   0.50    0.60    --  113.01-125.00 -90.00  156
 31  \w     33.00  86.00   0.50    0.60    --  113.01 -61.00-120.00  106
 32  \w     67.00 176.00   0.50    0.60    --  113.01  30.00   0.00  218
 33  \w     33.00  86.00   0.50    0.60    --  113.01 -61.00   0.00  106
 34  \w     28.00  62.00   0.50    0.60    --  113.01 -45.00   0.00   68
 35  \w     80.00 176.00   0.50    0.60    --  113.01 125.00  30.00  192
 36  \w     80.00 176.00   0.50    0.60    --  113.01 125.00-180.00  192
 37  \w     33.00  86.00   0.50    0.60    --  113.01 -61.00 -90.00  106
 38  \w     87.00 176.00   0.50    0.60    --  113.01  45.00 -60.00  178
 39  \w     33.00 111.00   0.50    0.60    --  113.01-125.00 -30.00  156
 40  \w     28.00  62.00   0.50    0.60    --  113.01 -45.00-180.00   68
 41  \w     32.00 105.00   0.50    0.60    --  113.01 -95.00 150.00  146
 42  \w     28.00  62.00   0.50    0.60    --  113.01 -45.00 120.00   68
 43  \w     33.00  86.00   0.50    0.60    --  113.01 -61.00 120.00  106
 44  \w     28.00  62.00   0.50    0.60    --  113.01 -45.00 -90.00   68
 45  \w     28.00  62.00   0.50    0.60    --  113.01 -45.00-150.00   68
 46  \w     87.00 176.00   0.50    0.60    --  113.01  45.00  30.00  178
 47  \w     32.00 105.00   0.50    0.60    --  113.01 -95.00   0.00  146
 48  \w     33.00  86.00   0.50    0.60    --  113.01 -61.00  60.00  106
 49  \w     12.00 124.00   0.50    0.10    --   42.36  57.00   0.00  224
 50  \w     14.00 125.00   0.50    0.10    --   50.00  75.00 -92.95  222
 51  \w      5.00  41.00   0.50    0.10    --   50.00  91.00  80.92   72
 52  \w      9.00  41.00   0.50    0.10    --   54.00  91.00 179.38   64
 53  \w      7.00  34.00   0.50    0.10    --   54.00  94.00-133.81   54
 54  \w     14.00  42.00   0.50    0.10    --   58.00  88.00  -8.06   56
 55  \w     13.00  41.00   0.50    0.10    --   58.00  91.00  33.57   56
 56  \w   -145.00 -34.00   0.50    0.10    --  -66.00 -65.00  72.85  222
 57  \w   -163.00 -52.00   0.50    0.60    --  -89.36 -77.00   0.00  222
 58  \w   -163.00 -52.00   0.50    0.60    --  -89.36 -77.00  60.00  222
 59  \w   -171.00 -61.00   0.50    0.60    --  -95.50 -72.00 176.28  220
 60  \w     76.00 176.00   0.50    0.60    --  113.01  77.00  90.00  200
 61  \w     67.00 176.00   0.50    0.60    --  113.01  30.00 -90.00  218
;
_diffrn_measurement_device 'four-circle diffractometer'
_diffrn_measurement_device_type 'XtaLAB Synergy R, HyPix-Arc 100'
_diffrn_measurement_method '\w scans'
_diffrn_orient_matrix_type 'CrysAlisPro convention (1999,Acta A55,543-557)'
_diffrn_orient_matrix_UB_11 0.2829411000
_diffrn_orient_matrix_UB_12 -0.0375901000
_diffrn_orient_matrix_UB_13 0.0023390000
_diffrn_orient_matrix_UB_21 -0.0128771000
_diffrn_orient_matrix_UB_22 -0.0338407000
_diffrn_orient_matrix_UB_23 0.1220171000
_diffrn_orient_matrix_UB_31 -0.0168469000
_diffrn_orient_matrix_UB_32 -0.1551557000
_diffrn_orient_matrix_UB_33 0.0044174000
_diffrn_radiation_monochromator mirror
_diffrn_radiation_probe x-ray
_diffrn_radiation_type CuK\a
_diffrn_radiation_wavelength 1.54184
_diffrn_reflns_av_R_equivalents 0.0452
_diffrn_reflns_av_unetI/netI 0.0255
_diffrn_reflns_Laue_measured_fraction_full 1.000
_diffrn_reflns_Laue_measured_fraction_max 0.994
_diffrn_reflns_limit_h_max 6
_diffrn_reflns_limit_h_min -6
_diffrn_reflns_limit_k_max 10
_diffrn_reflns_limit_k_min -12
_diffrn_reflns_limit_l_max 16
_diffrn_reflns_limit_l_min -16
_diffrn_reflns_number 16388
_diffrn_reflns_point_group_measured_fraction_full 1.000
_diffrn_reflns_point_group_measured_fraction_max 0.994
_diffrn_reflns_theta_full 67.684
_diffrn_reflns_theta_max 74.497
_diffrn_reflns_theta_min 3.504
_diffrn_source 'Rotating-anode X-ray tube'
_diffrn_source_type 'PhotonJet R (Cu) X-ray Source'
_exptl_absorpt_coefficient_mu 12.592
_exptl_absorpt_correction_T_max 0.836
_exptl_absorpt_correction_T_min 0.270
_exptl_absorpt_correction_type analytical
_exptl_absorpt_process_details
;
CrysAlisPro 1.171.42.89a (Rigaku Oxford Diffraction, 2023)
Analytical numeric absorption correction using a multifaceted crystal
model based on expressions derived by R.C. Clark & J.S. Reid.
(Clark, R. C. & Reid, J. S. (1995). Acta Cryst. A51, 887-897)
Empirical absorption correction using spherical harmonics,
implemented in SCALE3 ABSPACK scaling algorithm.
;
_exptl_crystal_colour colourless
_exptl_crystal_colour_primary colourless
_exptl_crystal_density_diffrn 1.984
_exptl_crystal_description needle
_exptl_crystal_F_000 396
_exptl_crystal_recrystallization_method 'Re-crystallisation from solvent: 2-methyltetrahydrofuran (racemic)/pentane'
_exptl_crystal_size_max 0.162
_exptl_crystal_size_mid 0.021
_exptl_crystal_size_min 0.015
_refine_diff_density_max 0.982
_refine_diff_density_min -0.696
_refine_diff_density_rms 0.112
_refine_ls_extinction_method none
_refine_ls_goodness_of_fit_ref 1.093
_refine_ls_hydrogen_treatment constr
_refine_ls_matrix_type full
_refine_ls_number_parameters 241
_refine_ls_number_reflns 2742
_refine_ls_number_restraints 132
_refine_ls_restrained_S_all 1.114
_refine_ls_R_factor_all 0.0413
_refine_ls_R_factor_gt 0.0373
_refine_ls_shift/su_max 0.002
_refine_ls_shift/su_mean 0.000
_refine_ls_structure_factor_coef Fsqd
_refine_ls_weighting_details 'w=1/[\s^2^(Fo^2^)+(0.0687P)^2^+0.3722P] where P=(Fo^2^+2Fc^2^)/3'
_refine_ls_weighting_scheme calc
_refine_ls_wR_factor_gt 0.1027
_refine_ls_wR_factor_ref 0.1058
_reflns_Friedel_coverage 0.000
_reflns_number_gt 2470
_reflns_number_total 2742
_reflns_threshold_expression 'I > 2\s(I)'
_cod_data_source_file d4ce00441h2.cif
_cod_data_source_block 1_2-MeTHF
_cod_depositor_comments 'Adding full bibliography for 7248652--7248666.cif.'
_cod_database_code 7248664
_shelxl_version_number 2014/6
_shelx_space_group_comment
;
The symmetry employed for this shelxl refinement is uniquely defined
by the following loop, which should always be used as a source of
symmetry information in preference to the above space-group names.
They are only intended as comments.
;
_shelx_estimated_absorpt_t_max 0.834
_shelx_estimated_absorpt_t_min 0.235
_diffrn_oxdiff_digest_frames
;
016cb5cba3d5a12b367a4ffdb9688d9c7a08640a26e
;
_reflns_odcompleteness_completeness 99.38
_reflns_odcompleteness_iscentric 1
_reflns_odcompleteness_theta 74.33
_olex2_refinement_description
;
1. Fixed Uiso
 At 1.2 times of:
  All C(H) groups, All C(H,H) groups
 At 1.5 times of:
  All C(H,H,H) groups
2. Restrained distances
 C113-C114 = C104-C103 = C115-C114
 1.52 with sigma of 0.02
 C104-C105 = C112-C113
 1.52 with sigma of 0.01
 C102-C103
 1.52 with sigma of 0.01
 C112-C116 = C102-C106
 1.52 with sigma of 0.02
 O101-C105 = O111-C115 = O111-C112 = O101-C102
 1.44 with sigma of 0.02
3. Uiso/Uaniso restraints and constraints
O101 \\sim O111 \\sim C103 \\sim C104 \\sim C105 \\sim C106 \\sim C112 \\sim
C113 \\sim C114 \\sim C115 \\sim C116: within 1.7A with sigma of 0.02 and sigma
for terminal atoms of 0.04
Uanis(C103) = Uanis(C102)
4. Others
 Sof(O111)=Sof(C112)=Sof(H112)=Sof(C113)=Sof(H11A)=Sof(H11B)=Sof(C114)=
 Sof(H11C)=Sof(H11D)=Sof(C115)=Sof(H11E)=Sof(H11F)=Sof(C116)=Sof(H11G)=
 Sof(H11H)=Sof(H11I)=1-FVAR(1)
 Sof(O101)=Sof(C102)=Sof(H102)=Sof(C103)=Sof(H10A)=Sof(H10B)=Sof(C104)=
 Sof(H10C)=Sof(H10D)=Sof(C105)=Sof(H10E)=Sof(H10F)=Sof(C106)=Sof(H10G)=
 Sof(H10H)=Sof(H10I)=FVAR(1)
5.a Ternary CH refined with riding coordinates:
 C102(H102), C112(H112)
5.b Secondary CH2 refined with riding coordinates:
 C103(H10A,H10B), C104(H10C,H10D), C105(H10E,H10F), C113(H11A,H11B), C114(H11C,
 H11D), C115(H11E,H11F)
5.c Idealised Me refined as rotating group:
 C106(H10G,H10H,H10I), C116(H11G,H11H,H11I)
;
_olex2_submission_special_instructions 'No special instructions were received'
_oxdiff_exptl_absorpt_empirical_details
;
Empirical correction (ABSPACK) includes:
- Absorption correction using spherical harmonics
- Frame scaling
- B-factor correction
;
_oxdiff_exptl_absorpt_empirical_full_max 1.747
_oxdiff_exptl_absorpt_empirical_full_min 0.637

loop_
_space_group_symop_operation_xyz
'x, y, z'
'-x, -y, -z'

loop_
_atom_site_label
_atom_site_type_symbol
_atom_site_fract_x
_atom_site_fract_y
_atom_site_fract_z
_atom_site_U_iso_or_equiv
_atom_site_adp_type
_atom_site_occupancy
_atom_site_site_symmetry_order
_atom_site_calc_flag
_atom_site_refinement_flags_posn
_atom_site_refinement_flags_adp
_atom_site_refinement_flags_occupancy
_atom_site_disorder_assembly
_atom_site_disorder_group
Ag1 Ag -0.20288(4) 0.51237(4) 0.93359(2) 0.05543(15) Uani 1 1 d . . . . .
F20 F 0.2479(7) 0.5945(5) 0.6137(2) 0.0959(12) Uani 1 1 d . . . . .
F21 F 0.5355(10) 0.7124(6) 0.4534(3) 0.1207(17) Uani 1 1 d . . . . .
F22 F 0.8170(7) 0.8976(5) 0.4791(3) 0.0984(11) Uani 1 1 d . . . . .
F23 F 0.8110(8) 0.9651(4) 0.6685(3) 0.0982(12) Uani 1 1 d . . . . .
F24 F 0.5320(6) 0.8436(3) 0.8304(2) 0.0738(8) Uani 1 1 d . . . . .
O11 O 0.0140(5) 0.6457(4) 0.8107(2) 0.0616(8) Uani 1 1 d . . . . .
O13 O 0.3591(5) 0.5743(3) 0.9028(2) 0.0549(7) Uani 1 1 d . . . . .
O101 O -0.037(2) 0.2858(12) 0.8971(7) 0.109(3) Uani 0.640(10) 1 d D U P A 1
O111 O -0.136(4) 0.308(2) 0.8621(17) 0.121(5) Uani 0.360(10) 1 d D U P A 2
C12 C 0.2396(6) 0.6383(4) 0.8224(3) 0.0466(8) Uani 1 1 d . . . . .
C14 C 0.3822(6) 0.7144(4) 0.7284(3) 0.0476(8) Uani 1 1 d . . . . .
C15 C 0.3852(9) 0.6854(6) 0.6303(4) 0.0634(11) Uani 1 1 d . . . . .
C16 C 0.5310(11) 0.7475(7) 0.5469(4) 0.0748(14) Uani 1 1 d . . . . .
C17 C 0.6749(9) 0.8390(6) 0.5604(4) 0.0687(13) Uani 1 1 d . . . . .
C18 C 0.6709(9) 0.8731(5) 0.6548(4) 0.0644(12) Uani 1 1 d . . . . .
C19 C 0.5265(8) 0.8094(5) 0.7381(3) 0.0532(9) Uani 1 1 d . . . . .
C102 C -0.058(3) 0.2368(16) 0.8070(10) 0.123(3) Uani 0.640(10) 1 d D . P A 1
H102 H -0.1845 0.1732 0.8264 0.147 Uiso 0.640(10) 1 calc R . P A 1
C103 C 0.173(3) 0.1452(17) 0.7906(10) 0.123(3) Uani 0.640(10) 1 d D U P A 1
H10A H 0.2859 0.1984 0.7403 0.147 Uiso 0.640(10) 1 calc R . P A 1
H10B H 0.1424 0.0644 0.7643 0.147 Uiso 0.640(10) 1 calc R . P A 1
C104 C 0.274(3) 0.0960(15) 0.9020(10) 0.121(4) Uani 0.640(10) 1 d D U P A 1
H10C H 0.2382 -0.0002 0.9360 0.145 Uiso 0.640(10) 1 calc R . P A 1
H10D H 0.4543 0.0926 0.8987 0.145 Uiso 0.640(10) 1 calc R . P A 1
C105 C 0.155(3) 0.1968(16) 0.9649(11) 0.114(4) Uani 0.640(10) 1 d D U P A 1
H10E H 0.0848 0.1463 1.0329 0.137 Uiso 0.640(10) 1 calc R . P A 1
H10F H 0.2740 0.2531 0.9796 0.137 Uiso 0.640(10) 1 calc R . P A 1
C106 C -0.169(3) 0.3620(15) 0.7188(10) 0.097(4) Uani 0.640(10) 1 d D U P A 1
H10G H -0.1427 0.4508 0.7331 0.145 Uiso 0.640(10) 1 calc GR . P A 1
H10H H -0.3465 0.3622 0.7164 0.145 Uiso 0.640(10) 1 calc GR . P A 1
H10I H -0.0904 0.3531 0.6506 0.145 Uiso 0.640(10) 1 calc GR . P A 1
C112 C 0.061(3) 0.3031(19) 0.7816(11) 0.072(3) Uani 0.360(10) 1 d D U P A 2
H112 H 0.0983 0.4018 0.7653 0.086 Uiso 0.360(10) 1 calc R . P A 2
C113 C 0.308(4) 0.217(3) 0.8065(18) 0.131(6) Uani 0.360(10) 1 d D U P A 2
H11A H 0.4422 0.2715 0.7789 0.157 Uiso 0.360(10) 1 calc R . P A 2
H11B H 0.3322 0.1297 0.7802 0.157 Uiso 0.360(10) 1 calc R . P A 2
C114 C 0.281(5) 0.185(4) 0.9258(18) 0.121(5) Uani 0.360(10) 1 d D U P A 2
H11C H 0.3480 0.2549 0.9535 0.145 Uiso 0.360(10) 1 calc R . P A 2
H11D H 0.3664 0.0888 0.9589 0.145 Uiso 0.360(10) 1 calc R . P A 2
C115 C 0.005(5) 0.197(3) 0.947(2) 0.124(6) Uani 0.360(10) 1 d D U P A 2
H11E H -0.0444 0.1041 0.9510 0.149 Uiso 0.360(10) 1 calc R . P A 2
H11F H -0.0361 0.2203 1.0159 0.149 Uiso 0.360(10) 1 calc R . P A 2
C116 C -0.092(7) 0.309(4) 0.688(2) 0.142(11) Uani 0.360(10) 1 d D U P A 2
H11G H -0.0839 0.2131 0.6784 0.213 Uiso 0.360(10) 1 calc GR . P A 2
H11H H -0.0276 0.3689 0.6236 0.213 Uiso 0.360(10) 1 calc GR . P A 2
H11I H -0.2639 0.3486 0.7011 0.213 Uiso 0.360(10) 1 calc GR . P A 2

loop_
_atom_site_aniso_label
_atom_site_aniso_U_11
_atom_site_aniso_U_22
_atom_site_aniso_U_33
_atom_site_aniso_U_23
_atom_site_aniso_U_13
_atom_site_aniso_U_12
Ag1 0.02634(17) 0.0943(3) 0.04199(18) -0.00764(14) 0.00500(11) -0.01578(13)
F20 0.097(3) 0.162(3) 0.0529(16) -0.0319(19) 0.0112(16) -0.082(3)
F21 0.137(4) 0.203(5) 0.0422(16) -0.034(2) 0.027(2) -0.091(4)
F22 0.087(2) 0.133(3) 0.0646(19) 0.0124(18) 0.0226(17) -0.054(2)
F23 0.107(3) 0.096(2) 0.099(3) -0.0095(19) 0.011(2) -0.062(2)
F24 0.082(2) 0.0825(17) 0.0637(16) -0.0247(14) 0.0066(15) -0.0263(15)
O11 0.0262(13) 0.104(2) 0.0445(15) 0.0027(15) -0.0018(11) -0.0151(13)
O13 0.0257(12) 0.091(2) 0.0380(13) 0.0019(13) 0.0029(10) -0.0112(12)
O101 0.124(6) 0.127(6) 0.064(4) -0.040(4) -0.034(4) 0.046(5)
O111 0.131(11) 0.132(9) 0.105(10) -0.056(8) 0.014(8) 0.004(9)
C12 0.0255(16) 0.074(2) 0.0376(17) -0.0083(16) 0.0046(13) -0.0095(15)
C14 0.0273(16) 0.071(2) 0.0389(18) -0.0023(16) 0.0020(13) -0.0099(15)
C15 0.050(2) 0.099(3) 0.043(2) -0.009(2) 0.0031(18) -0.032(2)
C16 0.067(3) 0.118(4) 0.039(2) -0.008(2) 0.009(2) -0.036(3)
C17 0.050(2) 0.094(3) 0.051(2) 0.007(2) 0.009(2) -0.023(2)
C18 0.048(2) 0.069(3) 0.069(3) 0.003(2) 0.001(2) -0.019(2)
C19 0.042(2) 0.066(2) 0.048(2) -0.0061(17) 0.0004(16) -0.0087(17)
C102 0.142(8) 0.133(7) 0.100(6) -0.056(5) 0.007(6) -0.007(6)
C103 0.142(8) 0.133(7) 0.100(6) -0.056(5) 0.007(6) -0.007(6)
C104 0.145(9) 0.112(7) 0.099(7) -0.037(6) -0.021(7) 0.021(7)
C105 0.135(9) 0.114(6) 0.081(6) -0.038(5) -0.038(6) 0.048(7)
C106 0.097(9) 0.122(9) 0.080(7) -0.047(6) -0.039(6) 0.004(6)
C112 0.073(7) 0.097(7) 0.055(6) -0.036(6) 0.015(5) -0.023(6)
C113 0.149(11) 0.138(10) 0.101(9) -0.041(9) 0.018(9) -0.002(10)
C114 0.141(11) 0.128(10) 0.092(10) -0.040(9) -0.030(9) 0.017(10)
C115 0.143(11) 0.132(10) 0.095(10) -0.042(8) -0.009(10) 0.009(11)
C116 0.119(19) 0.16(2) 0.121(19) 0.028(17) -0.044(16) -0.037(17)

loop_
_atom_type_symbol
_atom_type_description
_atom_type_scat_dispersion_real
_atom_type_scat_dispersion_imag
_atom_type_scat_source
C C 0.0181 0.0091 'International Tables Vol C Tables 4.2.6.8 and 6.1.1.4'
H H 0.0000 0.0000 'International Tables Vol C Tables 4.2.6.8 and 6.1.1.4'
Ag Ag 0.1306 4.2820 'International Tables Vol C Tables 4.2.6.8 and 6.1.1.4'
F F 0.0727 0.0534 'International Tables Vol C Tables 4.2.6.8 and 6.1.1.4'
O O 0.0492 0.0322 'International Tables Vol C Tables 4.2.6.8 and 6.1.1.4'

loop_
_exptl_crystal_face_index_h
_exptl_crystal_face_index_k
_exptl_crystal_face_index_l
_exptl_crystal_face_perp_dist
0 0 8 0.0076
0 0 -8 0.0076
0 -6 -2 0.0093
0 6 2 0.0113
-4 -2 -1 0.0763
4 1 1 0.0829

loop_
_geom_angle_atom_site_label_1
_geom_angle_atom_site_label_2
_geom_angle_atom_site_label_3
_geom_angle
_geom_angle_site_symmetry_1
_geom_angle_site_symmetry_3
_geom_angle_publ_flag
O11 Ag1 Ag1 84.44(7) . 2_567 ?
O11 Ag1 O13 111.93(10) . 1_455 ?
O11 Ag1 O13 156.85(13) . 2_567 ?
O11 Ag1 O101 98.0(3) . . ?
O11 Ag1 O111 97.4(5) . . ?
O13 Ag1 Ag1 149.41(7) 1_455 2_567 ?
O13 Ag1 Ag1 77.49(7) 2_567 2_567 ?
O13 Ag1 O13 78.96(10) 2_567 1_455 ?
O13 Ag1 O101 96.6(3) 2_567 . ?
O13 Ag1 O111 101.7(5) 2_567 . ?
O101 Ag1 Ag1 90.6(2) . 2_567 ?
O101 Ag1 O13 111.4(3) . 1_455 ?
O111 Ag1 Ag1 107.3(6) . 2_567 ?
O111 Ag1 O13 96.4(6) . 1_455 ?
C12 O11 Ag1 119.6(3) . . ?
Ag1 O13 Ag1 101.04(10) 2_567 1_655 ?
C12 O13 Ag1 132.4(2) . 1_655 ?
C12 O13 Ag1 126.5(2) . 2_567 ?
C102 O101 Ag1 129.7(7) . . ?
C102 O101 C105 111.8(9) . . ?
C105 O101 Ag1 117.0(7) . . ?
C112 O111 Ag1 115.9(14) . . ?
C112 O111 C115 94.6(17) . . ?
C115 O111 Ag1 102.8(16) . . ?
O11 C12 C14 116.4(3) . . ?
O13 C12 O11 126.9(4) . . ?
O13 C12 C14 116.6(3) . . ?
C15 C14 C12 121.8(4) . . ?
C19 C14 C12 121.5(4) . . ?
C19 C14 C15 116.6(4) . . ?
F20 C15 C14 120.4(4) . . ?
F20 C15 C16 118.2(4) . . ?
C14 C15 C16 121.4(4) . . ?
F21 C16 C15 119.5(5) . . ?
F21 C16 C17 120.2(5) . . ?
C17 C16 C15 120.2(5) . . ?
F22 C17 C16 119.6(5) . . ?
F22 C17 C18 120.5(5) . . ?
C18 C17 C16 120.0(4) . . ?
F23 C18 C17 120.3(4) . . ?
F23 C18 C19 120.2(5) . . ?
C17 C18 C19 119.5(4) . . ?
F24 C19 C14 120.1(4) . . ?
F24 C19 C18 117.5(4) . . ?
C14 C19 C18 122.4(4) . . ?
O101 C102 H102 105.6 . . ?
O101 C102 C103 108.4(11) . . ?
O101 C102 C106 108.6(10) . . ?
C103 C102 H102 105.6 . . ?
C103 C102 C106 121.9(13) . . ?
C106 C102 H102 105.6 . . ?
C102 C103 H10A 111.4 . . ?
C102 C103 H10B 111.4 . . ?
C102 C103 C104 101.8(10) . . ?
H10A C103 H10B 109.3 . . ?
C104 C103 H10A 111.4 . . ?
C104 C103 H10B 111.4 . . ?
C103 C104 H10C 109.9 . . ?
C103 C104 H10D 109.9 . . ?
H10C C104 H10D 108.3 . . ?
C105 C104 C103 108.8(10) . . ?
C105 C104 H10C 109.9 . . ?
C105 C104 H10D 109.9 . . ?
O101 C105 C104 103.4(9) . . ?
O101 C105 H10E 111.1 . . ?
O101 C105 H10F 111.1 . . ?
C104 C105 H10E 111.1 . . ?
C104 C105 H10F 111.1 . . ?
H10E C105 H10F 109.1 . . ?
C102 C106 H10G 109.5 . . ?
C102 C106 H10H 109.5 . . ?
C102 C106 H10I 109.5 . . ?
H10G C106 H10H 109.5 . . ?
H10G C106 H10I 109.5 . . ?
H10H C106 H10I 109.5 . . ?
O111 C112 H112 101.9 . . ?
O111 C112 C113 122.0(17) . . ?
O111 C112 C116 99(2) . . ?
C113 C112 H112 101.9 . . ?
C113 C112 C116 126(2) . . ?
C116 C112 H112 101.9 . . ?
C112 C113 H11A 112.2 . . ?
C112 C113 H11B 112.2 . . ?
C112 C113 C114 97.8(17) . . ?
H11A C113 H11B 109.8 . . ?
C114 C113 H11A 112.2 . . ?
C114 C113 H11B 112.2 . . ?
C113 C114 H11C 111.0 . . ?
C113 C114 H11D 111.0 . . ?
C113 C114 C115 104(2) . . ?
H11C C114 H11D 109.0 . . ?
C115 C114 H11C 111.0 . . ?
C115 C114 H11D 111.0 . . ?
O111 C115 C114 112(2) . . ?
O111 C115 H11E 109.2 . . ?
O111 C115 H11F 109.2 . . ?
C114 C115 H11E 109.2 . . ?
C114 C115 H11F 109.2 . . ?
H11E C115 H11F 107.9 . . ?
C112 C116 H11G 109.5 . . ?
C112 C116 H11H 109.5 . . ?
C112 C116 H11I 109.5 . . ?
H11G C116 H11H 109.5 . . ?
H11G C116 H11I 109.5 . . ?
H11H C116 H11I 109.5 . . ?

loop_
_geom_bond_atom_site_label_1
_geom_bond_atom_site_label_2
_geom_bond_distance
_geom_bond_site_symmetry_2
_geom_bond_publ_flag
Ag1 Ag1 2.8681(5) 2_567 ?
Ag1 O11 2.225(3) . ?
Ag1 O13 2.259(3) 2_567 ?
Ag1 O13 2.423(3) 1_455 ?
Ag1 O101 2.419(10) . ?
Ag1 O111 2.40(2) . ?
F20 C15 1.339(6) . ?
F21 C16 1.349(7) . ?
F22 C17 1.343(5) . ?
F23 C18 1.345(6) . ?
F24 C19 1.335(5) . ?
O11 C12 1.252(5) . ?
O13 Ag1 2.259(3) 2_567 ?
O13 Ag1 2.423(3) 1_655 ?
O13 C12 1.246(5) . ?
O101 C102 1.399(13) . ?
O101 C105 1.444(12) . ?
O111 C112 1.458(16) . ?
O111 C115 1.495(19) . ?
C12 C14 1.513(5) . ?
C14 C15 1.380(6) . ?
C14 C19 1.368(6) . ?
C15 C16 1.384(6) . ?
C16 C17 1.355(8) . ?
C17 C18 1.354(8) . ?
C18 C19 1.385(6) . ?
C102 H102 1.0000 . ?
C102 C103 1.461(9) . ?
C102 C106 1.532(15) . ?
C103 H10A 0.9900 . ?
C103 H10B 0.9900 . ?
C103 C104 1.523(14) . ?
C104 H10C 0.9900 . ?
C104 H10D 0.9900 . ?
C104 C105 1.484(9) . ?
C105 H10E 0.9900 . ?
C105 H10F 0.9900 . ?
C106 H10G 0.9800 . ?
C106 H10H 0.9800 . ?
C106 H10I 0.9800 . ?
C112 H112 1.0000 . ?
C112 C113 1.485(10) . ?
C112 C116 1.519(18) . ?
C113 H11A 0.9900 . ?
C113 H11B 0.9900 . ?
C113 C114 1.509(18) . ?
C114 H11C 0.9900 . ?
C114 H11D 0.9900 . ?
C114 C115 1.514(19) . ?
C115 H11E 0.9900 . ?
C115 H11F 0.9900 . ?
C116 H11G 0.9800 . ?
C116 H11H 0.9800 . ?
C116 H11I 0.9800 . ?

loop_
_exptl_oxdiff_crystal_face_indexfrac_h
_exptl_oxdiff_crystal_face_indexfrac_k
_exptl_oxdiff_crystal_face_indexfrac_l
_exptl_oxdiff_crystal_face_x
_exptl_oxdiff_crystal_face_y
_exptl_oxdiff_crystal_face_z
0.0585 0.2877 8.2786 0.0251 0.9996 -0.0091
-0.0585 -0.2877 -8.2786 -0.0251 -0.9996 0.0091
-0.0647 -6.3384 -1.8329 0.2157 -0.0083 0.9764
0.0647 6.3384 1.8329 -0.2157 0.0083 -0.9764
-3.5516 -1.9361 -0.7286 -0.9338 0.0224 0.3570
3.5781 1.4106 0.5782 0.9607 -0.0233 -0.2766
